data_4038081
loop_
_publ_author_name
'Han, Pan'
'Mao, Zhuo-Ya'
'Li, Ming'
'Si, Chang-Mei'
'Wei, Bang-Guo'
'Lin, Guo-Qiang'

_publ_section_title
;
 Synthesis of Amide Enol Carbamates and Carbonates through
 Cu(OTf)<sub>2</sub>-Catalyzed Reactions of Ynamides with <i>t</i>-Butyl
 Carbamates/Carbonates.
;
_journal_issue 7
_journal_name_full 'The Journal of organic chemistry'
_journal_page_first 4740
_journal_page_last 4752
_journal_paper_doi 10.1021/acs.joc.9b03512
_journal_volume 85
_journal_year 2020
_chemical_absolute_configuration ad
_chemical_formula_sum 'C27 H28 N2 O6 S'
_chemical_formula_weight 508.57
_space_group_crystal_system monoclinic
_space_group_IT_number 4
_space_group_name_Hall 'P 2yb'
_space_group_name_H-M_alt 'P 1 21 1'
_atom_sites_solution_hydrogens geom
_audit_creation_method SHELXL-2013
_cell_angle_alpha 90
_cell_angle_beta 97.7680(10)
_cell_angle_gamma 90
_cell_formula_units_Z 2
_cell_length_a 10.0988(2)
_cell_length_b 9.9019(2)
_cell_length_c 13.2271(3)
_cell_measurement_reflns_used 9955
_cell_measurement_temperature 293(2)
_cell_measurement_theta_max 52.700
_cell_measurement_theta_min 4.776
_cell_volume 1310.54(5)
_computing_cell_refinement 'Bruker SAINT'
_computing_data_collection 'Bruker APEX2'
_computing_data_reduction 'Bruker SAINT'
_computing_molecular_graphics 'Bruker SHELXTL'
_computing_publication_material 'Bruker SHELXTL'
_computing_structure_refinement 'SHELXL-2013 (Sheldrick, 2013)'
_computing_structure_solution 'SHELXS-97 (Sheldrick 2008)'
_diffrn_ambient_temperature 293(2)
_diffrn_measured_fraction_theta_full 0.991
_diffrn_measured_fraction_theta_max 0.992
_diffrn_measurement_device_type 'Bruker APEX-II CCD'
_diffrn_measurement_method '\f and \w scans'
_diffrn_radiation_type MoK\a
_diffrn_radiation_wavelength 0.71073
_diffrn_reflns_av_R_equivalents 0.0266
_diffrn_reflns_av_unetI/netI 0.0266
_diffrn_reflns_Laue_measured_fraction_full 0.991
_diffrn_reflns_Laue_measured_fraction_max 0.992
_diffrn_reflns_limit_h_max 12
_diffrn_reflns_limit_h_min -11
_diffrn_reflns_limit_k_max 12
_diffrn_reflns_limit_k_min -12
_diffrn_reflns_limit_l_max 16
_diffrn_reflns_limit_l_min -16
_diffrn_reflns_number 18622
_diffrn_reflns_point_group_measured_fraction_full 0.991
_diffrn_reflns_point_group_measured_fraction_max 0.992
_diffrn_reflns_theta_full 25.242
_diffrn_reflns_theta_max 25.999
_diffrn_reflns_theta_min 2.388
_exptl_absorpt_coefficient_mu 0.167
_exptl_absorpt_correction_T_max 0.7456
_exptl_absorpt_correction_T_min 0.6287
_exptl_absorpt_correction_type multi-scan
_exptl_absorpt_process_details sadabs
_exptl_crystal_colour colorless
_exptl_crystal_density_diffrn 1.289
_exptl_crystal_description prismatic
_exptl_crystal_F_000 536
_exptl_crystal_size_max 0.200
_exptl_crystal_size_mid 0.170
_exptl_crystal_size_min 0.130
_refine_diff_density_max 0.168
_refine_diff_density_min -0.146
_refine_diff_density_rms 0.021
_refine_ls_abs_structure_details
; 
 Flack x determined using 1952 quotients [(I+)-(I-)]/[(I+)+(I-)] 
 (Parsons and Flack (2004), Acta Cryst. A60, s61). 
;
_refine_ls_abs_structure_Flack 0.00(2)
_refine_ls_extinction_coef 0.050(9)
_refine_ls_extinction_expression Fc^*^=kFc[1+0.001xFc^2^\l^3^/sin(2\q)]^-1/4^
_refine_ls_extinction_method SHELXL
_refine_ls_goodness_of_fit_ref 1.052
_refine_ls_hydrogen_treatment constr
_refine_ls_matrix_type full
_refine_ls_number_parameters 329
_refine_ls_number_reflns 5128
_refine_ls_number_restraints 2
_refine_ls_restrained_S_all 1.053
_refine_ls_R_factor_all 0.0372
_refine_ls_R_factor_gt 0.0318
_refine_ls_shift/su_max 0.003
_refine_ls_shift/su_mean 0.000
_refine_ls_structure_factor_coef Fsqd
_refine_ls_weighting_details 'w=1/[\s^2^(Fo^2^)+(0.0394P)^2^+0.0764P] where P=(Fo^2^+2Fc^2^)/3'
_refine_ls_weighting_scheme calc
_refine_ls_wR_factor_gt 0.0758
_refine_ls_wR_factor_ref 0.0794
_reflns_Friedel_coverage 0.885
_reflns_Friedel_fraction_full 0.991
_reflns_Friedel_fraction_max 0.992
_reflns_number_gt 4607
_reflns_number_total 5128
_reflns_threshold_expression 'I > 2\s(I)'
_cod_data_source_file jo9b03512_si_003.cif
_cod_data_source_block mo_d8v18987_0m
_cod_depositor_comments 'Adding full bibliography for 4038081--4038082.cif.'
_cod_original_sg_symbol_H-M 'P 21'
_cod_database_code 4038081
_shelx_space_group_comment
; 
The symmetry employed for this shelxl refinement is uniquely defined 
by the following loop, which should always be used as a source of 
symmetry information in preference to the above space-group names. 
They are only intended as comments. 
;
_shelx_estimated_absorpt_t_min 0.967
_shelx_estimated_absorpt_t_max 0.979
_shelxl_version_number 2013-4

loop_
_space_group_symop_operation_xyz
'x, y, z'
'-x, y+1/2, -z'

loop_
_atom_site_label
_atom_site_type_symbol
_atom_site_fract_x
_atom_site_fract_y
_atom_site_fract_z
_atom_site_U_iso_or_equiv
_atom_site_adp_type
_atom_site_occupancy
_atom_site_site_symmetry_order
_atom_site_calc_flag
_atom_site_refinement_flags_posn
_atom_site_refinement_flags_adp
_atom_site_refinement_flags_occupancy
_atom_site_disorder_assembly
_atom_site_disorder_group
S1 S 0.92914(5) 0.68526(6) 0.56870(5) 0.05378(19) Uani 1 1 d . . . . .
O1 O 0.62571(15) 0.67794(17) 0.59549(13) 0.0583(4) Uani 1 1 d . . . . .
O2 O 0.52657(18) 0.47469(17) 0.55812(15) 0.0669(5) Uani 1 1 d . . . . .
O3 O 0.3151(3) 0.7101(3) 0.2227(2) 0.1239(10) Uani 1 1 d . . . . .
H3 H 0.3123 0.7169 0.1607 0.186 Uiso 1 1 calc R U . . .
O4 O 0.3560(3) 0.5260(3) 0.08824(17) 0.1157(9) Uani 1 1 d . . . . .
O5 O 1.05932(17) 0.6283(2) 0.57431(14) 0.0716(6) Uani 1 1 d . . . . .
O6 O 0.90918(19) 0.81172(19) 0.61584(15) 0.0709(5) Uani 1 1 d . . . . .
N1 N 0.44372(19) 0.6675(2) 0.48320(16) 0.0588(5) Uani 1 1 d . . . . .
H1 H 0.4609 0.7512 0.4735 0.071 Uiso 1 1 calc R U . . .
N2 N 0.83910(19) 0.57545(19) 0.62168(15) 0.0517(5) Uani 1 1 d . . . . .
C1 C 0.7257(2) 0.6173(2) 0.66457(19) 0.0524(5) Uani 1 1 d . . . . .
C2 C 0.7088(3) 0.6022(3) 0.7604(2) 0.0617(6) Uani 1 1 d . . . . .
H2 H 0.6248 0.6249 0.7766 0.074 Uiso 1 1 calc R U . . .
C3 C 0.8057(3) 0.5539(3) 0.8456(2) 0.0639(7) Uani 1 1 d . . . . .
C4 C 0.9401(3) 0.5887(4) 0.8575(2) 0.0807(9) Uani 1 1 d . . . . .
H4 H 0.9717 0.6451 0.8099 0.097 Uiso 1 1 calc R U . . .
C5 C 1.0271(4) 0.5411(5) 0.9384(3) 0.0959(11) Uani 1 1 d . . . . .
H5 H 1.1168 0.5655 0.9448 0.115 Uiso 1 1 calc R U . . .
C6 C 0.9839(5) 0.4587(4) 1.0095(3) 0.0999(12) Uani 1 1 d . . . . .
H6 H 1.0439 0.4261 1.0635 0.120 Uiso 1 1 calc R U . . .
C7 C 0.8515(5) 0.4242(4) 1.0009(3) 0.1010(12) Uani 1 1 d . . . . .
H7 H 0.8212 0.3684 1.0495 0.121 Uiso 1 1 calc R U . . .
C8 C 0.7629(4) 0.4720(4) 0.9202(2) 0.0804(9) Uani 1 1 d . . . . .
H8 H 0.6731 0.4490 0.9156 0.097 Uiso 1 1 calc R U . . .
C9 C 0.5292(2) 0.5949(2) 0.54468(19) 0.0524(5) Uani 1 1 d . . . . .
C10 C 0.3197(2) 0.6086(3) 0.4309(2) 0.0655(7) Uani 1 1 d . . . . .
H10A H 0.2579 0.6810 0.4088 0.079 Uiso 1 1 calc R U . . .
H10B H 0.2793 0.5535 0.4791 0.079 Uiso 1 1 calc R U . . .
C11 C 0.3391(2) 0.5228(3) 0.3395(2) 0.0616(7) Uani 1 1 d . . . . .
H11A H 0.2533 0.4868 0.3097 0.074 Uiso 1 1 calc R U . . .
H11B H 0.3967 0.4472 0.3618 0.074 Uiso 1 1 calc R U . . .
C12 C 0.4000(3) 0.6013(3) 0.2584(2) 0.0724(8) Uani 1 1 d . . . . .
H12 H 0.4861 0.6382 0.2892 0.087 Uiso 1 1 calc R U . . .
C13 C 0.4233(3) 0.5109(3) 0.1711(2) 0.0744(8) Uani 1 1 d . . . . .
C14 C 0.5242(3) 0.4012(3) 0.18741(19) 0.0645(7) Uani 1 1 d . . . . .
C15 C 0.5260(3) 0.2999(4) 0.1160(2) 0.0833(9) Uani 1 1 d . . . . .
H15 H 0.4660 0.3027 0.0562 0.100 Uiso 1 1 calc R U . . .
C16 C 0.6164(3) 0.1937(5) 0.1322(3) 0.0927(10) Uani 1 1 d . U . . .
H16 H 0.6155 0.1249 0.0843 0.111 Uiso 1 1 calc R U . . .
C17 C 0.7066(3) 0.1911(5) 0.2191(3) 0.0897(9) Uani 1 1 d . U . . .
H17 H 0.7675 0.1204 0.2301 0.108 Uiso 1 1 calc R U . . .
C18 C 0.7078(3) 0.2905(4) 0.2891(3) 0.0909(10) Uani 1 1 d . . . . .
H18 H 0.7695 0.2880 0.3480 0.109 Uiso 1 1 calc R U . . .
C19 C 0.6187(3) 0.3947(4) 0.2739(2) 0.0771(8) Uani 1 1 d . . . . .
H19 H 0.6215 0.4628 0.3225 0.093 Uiso 1 1 calc R U . . .
C20 C 0.8654(3) 0.4315(3) 0.6118(3) 0.0876(10) Uani 1 1 d . . . . .
H20A H 0.8435 0.4049 0.5417 0.131 Uiso 1 1 calc R U . . .
H20B H 0.8118 0.3810 0.6531 0.131 Uiso 1 1 calc R U . . .
H20C H 0.9583 0.4137 0.6340 0.131 Uiso 1 1 calc R U . . .
C21 C 0.8667(2) 0.6980(3) 0.43835(18) 0.0536(5) Uani 1 1 d . . . . .
C22 C 0.7638(3) 0.7880(3) 0.4072(2) 0.0651(7) Uani 1 1 d . . . . .
H22 H 0.7249 0.8376 0.4552 0.078 Uiso 1 1 calc R U . . .
C23 C 0.7201(3) 0.8032(3) 0.3049(3) 0.0775(8) Uani 1 1 d . . . . .
H23 H 0.6515 0.8638 0.2841 0.093 Uiso 1 1 calc R U . . .
C24 C 0.7757(4) 0.7303(4) 0.2324(2) 0.0819(9) Uani 1 1 d . . . . .
C25 C 0.8771(3) 0.6404(3) 0.2652(2) 0.0811(9) Uani 1 1 d . . . . .
H25 H 0.9148 0.5900 0.2171 0.097 Uiso 1 1 calc R U . . .
C26 C 0.9239(3) 0.6233(3) 0.3674(2) 0.0646(7) Uani 1 1 d . . . . .
H26 H 0.9925 0.5627 0.3880 0.077 Uiso 1 1 calc R U . . .
C27 C 0.7267(5) 0.7468(5) 0.1191(3) 0.1241(16) Uani 1 1 d . . . . .
H27A H 0.6711 0.6714 0.0956 0.186 Uiso 1 1 calc R U . . .
H27B H 0.8021 0.7504 0.0820 0.186 Uiso 1 1 calc R U . . .
H27C H 0.6762 0.8288 0.1082 0.186 Uiso 1 1 calc R U . . .

loop_
_atom_site_aniso_label
_atom_site_aniso_U_11
_atom_site_aniso_U_22
_atom_site_aniso_U_33
_atom_site_aniso_U_23
_atom_site_aniso_U_13
_atom_site_aniso_U_12
S1 0.0474(3) 0.0505(3) 0.0643(3) -0.0081(3) 0.0109(2) -0.0084(3)
O1 0.0529(8) 0.0393(8) 0.0821(11) -0.0032(9) 0.0070(7) -0.0014(8)
O2 0.0644(11) 0.0375(9) 0.0943(13) 0.0039(9) -0.0049(9) -0.0016(8)
O3 0.163(3) 0.0781(17) 0.125(2) 0.0416(17) 0.001(2) 0.0420(17)
O4 0.1184(19) 0.144(3) 0.0738(14) 0.0238(16) -0.0255(13) 0.0184(19)
O5 0.0444(9) 0.0949(15) 0.0758(11) -0.0087(10) 0.0087(8) -0.0017(9)
O6 0.0828(13) 0.0520(11) 0.0804(12) -0.0173(9) 0.0200(10) -0.0208(10)
N1 0.0550(11) 0.0364(10) 0.0837(13) 0.0008(10) 0.0046(10) 0.0033(9)
N2 0.0549(11) 0.0396(10) 0.0632(12) -0.0031(9) 0.0168(9) 0.0028(9)
C1 0.0485(12) 0.0409(12) 0.0688(15) -0.0074(11) 0.0115(11) -0.0036(10)
C2 0.0550(14) 0.0616(16) 0.0718(16) -0.0112(13) 0.0202(12) -0.0052(12)
C3 0.0688(16) 0.0653(17) 0.0601(14) -0.0099(13) 0.0181(12) -0.0052(13)
C4 0.0719(18) 0.103(2) 0.0684(17) 0.0054(17) 0.0151(14) -0.0134(18)
C5 0.079(2) 0.128(3) 0.079(2) 0.012(2) 0.0043(17) -0.005(2)
C6 0.113(3) 0.109(3) 0.076(2) 0.009(2) 0.006(2) 0.003(2)
C7 0.132(3) 0.098(3) 0.073(2) 0.0176(19) 0.017(2) -0.022(2)
C8 0.091(2) 0.081(2) 0.0726(18) -0.0028(16) 0.0239(16) -0.0174(17)
C9 0.0478(12) 0.0397(12) 0.0712(15) -0.0039(11) 0.0136(11) -0.0005(10)
C10 0.0481(13) 0.0498(14) 0.097(2) 0.0071(14) 0.0045(13) 0.0085(12)
C11 0.0482(13) 0.0481(13) 0.0852(18) 0.0088(13) -0.0026(12) -0.0036(11)
C12 0.0744(18) 0.0555(16) 0.0817(18) 0.0208(15) -0.0097(14) -0.0023(14)
C13 0.0712(17) 0.082(2) 0.0648(16) 0.0237(15) -0.0080(13) -0.0095(16)
C14 0.0635(16) 0.0762(18) 0.0526(13) 0.0075(13) 0.0032(11) -0.0136(13)
C15 0.081(2) 0.107(3) 0.0624(16) -0.0030(19) 0.0098(14) -0.023(2)
C16 0.092(2) 0.097(2) 0.096(2) -0.027(2) 0.0398(15) -0.018(2)
C17 0.0791(19) 0.092(2) 0.103(2) 0.002(2) 0.0321(15) 0.007(2)
C18 0.076(2) 0.113(3) 0.083(2) 0.001(2) 0.0056(16) 0.019(2)
C19 0.0660(17) 0.090(2) 0.0722(17) -0.0038(16) -0.0026(14) 0.0053(16)
C20 0.089(2) 0.0405(14) 0.142(3) -0.0073(16) 0.048(2) 0.0056(14)
C21 0.0495(11) 0.0450(12) 0.0673(13) -0.0027(12) 0.0113(10) -0.0089(11)
C22 0.0654(15) 0.0473(14) 0.0835(18) 0.0067(13) 0.0134(13) -0.0020(12)
C23 0.0745(18) 0.0601(17) 0.095(2) 0.0180(17) 0.0011(16) -0.0042(15)
C24 0.092(2) 0.076(2) 0.0726(19) 0.0099(16) -0.0055(17) -0.0205(17)
C25 0.094(2) 0.083(2) 0.0669(17) -0.0128(15) 0.0112(15) -0.0042(17)
C26 0.0619(15) 0.0629(16) 0.0694(16) -0.0089(14) 0.0107(12) -0.0002(13)
C27 0.151(4) 0.127(4) 0.085(3) 0.024(2) -0.017(3) -0.012(3)

loop_
_atom_type_symbol
_atom_type_description
_atom_type_scat_dispersion_real
_atom_type_scat_dispersion_imag
_atom_type_scat_source
C C 0.0033 0.0016 'International Tables Vol C Tables 4.2.6.8 and 6.1.1.4'
H H 0.0000 0.0000 'International Tables Vol C Tables 4.2.6.8 and 6.1.1.4'
N N 0.0061 0.0033 'International Tables Vol C Tables 4.2.6.8 and 6.1.1.4'
O O 0.0106 0.0060 'International Tables Vol C Tables 4.2.6.8 and 6.1.1.4'
S S 0.1246 0.1234 'International Tables Vol C Tables 4.2.6.8 and 6.1.1.4'

loop_
_geom_angle_atom_site_label_1
_geom_angle_atom_site_label_2
_geom_angle_atom_site_label_3
_geom_angle
_geom_angle_site_symmetry_1
_geom_angle_site_symmetry_3
_geom_angle_publ_flag
O5 S1 O6 120.65(12) . . ?
O5 S1 N2 106.10(11) . . ?
O6 S1 N2 106.09(11) . . ?
O5 S1 C21 106.61(11) . . ?
O6 S1 C21 108.23(13) . . ?
N2 S1 C21 108.74(11) . . ?
C9 O1 C1 117.49(18) . . ?
C12 O3 H3 109.5 . . ?
C9 N1 C10 121.4(2) . . ?
C9 N1 H1 119.3 . . ?
C10 N1 H1 119.3 . . ?
C1 N2 C20 119.4(2) . . ?
C1 N2 S1 120.48(16) . . ?
C20 N2 S1 119.52(18) . . ?
C2 C1 O1 120.2(2) . . ?
C2 C1 N2 125.2(2) . . ?
O1 C1 N2 114.6(2) . . ?
C1 C2 C3 128.2(2) . . ?
C1 C2 H2 115.9 . . ?
C3 C2 H2 115.9 . . ?
C4 C3 C8 117.2(3) . . ?
C4 C3 C2 123.1(3) . . ?
C8 C3 C2 119.7(3) . . ?
C5 C4 C3 121.1(3) . . ?
C5 C4 H4 119.5 . . ?
C3 C4 H4 119.5 . . ?
C6 C5 C4 120.9(4) . . ?
C6 C5 H5 119.6 . . ?
C4 C5 H5 119.6 . . ?
C5 C6 C7 119.6(4) . . ?
C5 C6 H6 120.2 . . ?
C7 C6 H6 120.2 . . ?
C6 C7 C8 120.1(3) . . ?
C6 C7 H7 120.0 . . ?
C8 C7 H7 120.0 . . ?
C7 C8 C3 121.2(3) . . ?
C7 C8 H8 119.4 . . ?
C3 C8 H8 119.4 . . ?
O2 C9 N1 127.2(2) . . ?
O2 C9 O1 123.1(2) . . ?
N1 C9 O1 109.7(2) . . ?
N1 C10 C11 114.0(2) . . ?
N1 C10 H10A 108.8 . . ?
C11 C10 H10A 108.8 . . ?
N1 C10 H10B 108.8 . . ?
C11 C10 H10B 108.8 . . ?
H10A C10 H10B 107.7 . . ?
C10 C11 C12 112.7(2) . . ?
C10 C11 H11A 109.1 . . ?
C12 C11 H11A 109.1 . . ?
C10 C11 H11B 109.1 . . ?
C12 C11 H11B 109.1 . . ?
H11A C11 H11B 107.8 . . ?
O3 C12 C13 110.3(2) . . ?
O3 C12 C11 109.8(3) . . ?
C13 C12 C11 110.9(2) . . ?
O3 C12 H12 108.6 . . ?
C13 C12 H12 108.6 . . ?
C11 C12 H12 108.6 . . ?
O4 C13 C14 120.7(3) . . ?
O4 C13 C12 119.4(3) . . ?
C14 C13 C12 119.9(2) . . ?
C15 C14 C19 117.3(3) . . ?
C15 C14 C13 120.3(3) . . ?
C19 C14 C13 122.4(3) . . ?
C14 C15 C16 120.9(3) . . ?
C14 C15 H15 119.5 . . ?
C16 C15 H15 119.5 . . ?
C17 C16 C15 119.5(4) . . ?
C17 C16 H16 120.2 . . ?
C15 C16 H16 120.2 . . ?
C18 C17 C16 120.4(4) . . ?
C18 C17 H17 119.8 . . ?
C16 C17 H17 119.8 . . ?
C17 C18 C19 120.3(3) . . ?
C17 C18 H18 119.8 . . ?
C19 C18 H18 119.8 . . ?
C18 C19 C14 121.5(3) . . ?
C18 C19 H19 119.2 . . ?
C14 C19 H19 119.2 . . ?
N2 C20 H20A 109.5 . . ?
N2 C20 H20B 109.5 . . ?
H20A C20 H20B 109.5 . . ?
N2 C20 H20C 109.5 . . ?
H20A C20 H20C 109.5 . . ?
H20B C20 H20C 109.5 . . ?
C26 C21 C22 120.5(2) . . ?
C26 C21 S1 120.0(2) . . ?
C22 C21 S1 119.4(2) . . ?
C23 C22 C21 119.3(3) . . ?
C23 C22 H22 120.3 . . ?
C21 C22 H22 120.3 . . ?
C22 C23 C24 121.4(3) . . ?
C22 C23 H23 119.3 . . ?
C24 C23 H23 119.3 . . ?
C23 C24 C25 118.3(3) . . ?
C23 C24 C27 121.3(4) . . ?
C25 C24 C27 120.4(4) . . ?
C24 C25 C26 121.8(3) . . ?
C24 C25 H25 119.1 . . ?
C26 C25 H25 119.1 . . ?
C25 C26 C21 118.7(3) . . ?
C25 C26 H26 120.6 . . ?
C21 C26 H26 120.6 . . ?
C24 C27 H27A 109.5 . . ?
C24 C27 H27B 109.5 . . ?
H27A C27 H27B 109.5 . . ?
C24 C27 H27C 109.5 . . ?
H27A C27 H27C 109.5 . . ?
H27B C27 H27C 109.5 . . ?

loop_
_geom_bond_atom_site_label_1
_geom_bond_atom_site_label_2
_geom_bond_distance
_geom_bond_site_symmetry_2
_geom_bond_publ_flag
S1 O5 1.4233(19) . ?
S1 O6 1.4253(19) . ?
S1 N2 1.635(2) . ?
S1 C21 1.759(2) . ?
O1 C9 1.379(3) . ?
O1 C1 1.402(3) . ?
O2 C9 1.205(3) . ?
O3 C12 1.417(4) . ?
O3 H3 0.8200 . ?
O4 C13 1.218(3) . ?
N1 C9 1.316(3) . ?
N1 C10 1.467(3) . ?
N1 H1 0.8600 . ?
N2 C1 1.407(3) . ?
N2 C20 1.459(3) . ?
C1 C2 1.311(4) . ?
C2 C3 1.469(4) . ?
C2 H2 0.9300 . ?
C3 C4 1.388(4) . ?
C3 C8 1.390(4) . ?
C4 C5 1.374(5) . ?
C4 H4 0.9300 . ?
C5 C6 1.359(5) . ?
C5 H5 0.9300 . ?
C6 C7 1.370(6) . ?
C6 H6 0.9300 . ?
C7 C8 1.381(5) . ?
C7 H7 0.9300 . ?
C8 H8 0.9300 . ?
C10 C11 1.512(4) . ?
C10 H10A 0.9700 . ?
C10 H10B 0.9700 . ?
C11 C12 1.520(4) . ?
C11 H11A 0.9700 . ?
C11 H11B 0.9700 . ?
C12 C13 1.505(5) . ?
C12 H12 0.9800 . ?
C13 C14 1.485(4) . ?
C14 C15 1.380(5) . ?
C14 C19 1.389(4) . ?
C15 C16 1.389(5) . ?
C15 H15 0.9300 . ?
C16 C17 1.367(5) . ?
C16 H16 0.9300 . ?
C17 C18 1.350(5) . ?
C17 H17 0.9300 . ?
C18 C19 1.365(5) . ?
C18 H18 0.9300 . ?
C19 H19 0.9300 . ?
C20 H20A 0.9600 . ?
C20 H20B 0.9600 . ?
C20 H20C 0.9600 . ?
C21 C26 1.381(4) . ?
C21 C22 1.389(4) . ?
C22 C23 1.374(4) . ?
C22 H22 0.9300 . ?
C23 C24 1.378(5) . ?
C23 H23 0.9300 . ?
C24 C25 1.381(5) . ?
C24 C27 1.523(5) . ?
C25 C26 1.381(4) . ?
C25 H25 0.9300 . ?
C26 H26 0.9300 . ?
C27 H27A 0.9600 . ?
C27 H27B 0.9600 . ?
C27 H27C 0.9600 . ?

loop_
_geom_hbond_atom_site_label_D
_geom_hbond_atom_site_label_H
_geom_hbond_atom_site_label_A
_geom_hbond_distance_DH
_geom_hbond_distance_HA
_geom_hbond_distance_DA
_geom_hbond_angle_DHA
_geom_hbond_site_symmetry_A
N1 H1 O2 0.86 2.26 3.112(3) 171.6 2_656
O3 H3 O4 0.82 2.19 2.618(4) 112.6 .

loop_
_geom_torsion_atom_site_label_1
_geom_torsion_atom_site_label_2
_geom_torsion_atom_site_label_3
_geom_torsion_atom_site_label_4
_geom_torsion
_geom_torsion_site_symmetry_1
_geom_torsion_site_symmetry_2
_geom_torsion_site_symmetry_3
_geom_torsion_site_symmetry_4
_geom_torsion_publ_flag
O5 S1 N2 C1 155.13(19) . . . . ?
O6 S1 N2 C1 25.7(2) . . . . ?
C21 S1 N2 C1 -90.5(2) . . . . ?
O5 S1 N2 C20 -33.5(3) . . . . ?
O6 S1 N2 C20 -162.9(2) . . . . ?
C21 S1 N2 C20 80.9(3) . . . . ?
C9 O1 C1 C2 -89.7(3) . . . . ?
C9 O1 C1 N2 89.7(2) . . . . ?
C20 N2 C1 C2 68.7(4) . . . . ?
S1 N2 C1 C2 -119.9(3) . . . . ?
C20 N2 C1 O1 -110.7(3) . . . . ?
S1 N2 C1 O1 60.8(2) . . . . ?
O1 C1 C2 C3 -173.4(2) . . . . ?
N2 C1 C2 C3 7.3(4) . . . . ?
C1 C2 C3 C4 39.2(4) . . . . ?
C1 C2 C3 C8 -142.3(3) . . . . ?
C8 C3 C4 C5 1.5(5) . . . . ?
C2 C3 C4 C5 180.0(3) . . . . ?
C3 C4 C5 C6 -0.2(6) . . . . ?
C4 C5 C6 C7 -0.9(6) . . . . ?
C5 C6 C7 C8 0.5(6) . . . . ?
C6 C7 C8 C3 0.9(6) . . . . ?
C4 C3 C8 C7 -1.9(5) . . . . ?
C2 C3 C8 C7 179.6(3) . . . . ?
C10 N1 C9 O2 8.2(4) . . . . ?
C10 N1 C9 O1 -170.9(2) . . . . ?
C1 O1 C9 O2 1.0(3) . . . . ?
C1 O1 C9 N1 -179.94(19) . . . . ?
C9 N1 C10 C11 -77.5(3) . . . . ?
N1 C10 C11 C12 -59.5(3) . . . . ?
C10 C11 C12 O3 -60.4(3) . . . . ?
C10 C11 C12 C13 177.4(2) . . . . ?
O3 C12 C13 O4 -10.9(4) . . . . ?
C11 C12 C13 O4 111.0(3) . . . . ?
O3 C12 C13 C14 171.3(3) . . . . ?
C11 C12 C13 C14 -66.7(3) . . . . ?
O4 C13 C14 C15 -12.3(4) . . . . ?
C12 C13 C14 C15 165.4(3) . . . . ?
O4 C13 C14 C19 168.3(3) . . . . ?
C12 C13 C14 C19 -13.9(4) . . . . ?
C19 C14 C15 C16 2.0(4) . . . . ?
C13 C14 C15 C16 -177.4(3) . . . . ?
C14 C15 C16 C17 -1.4(5) . . . . ?
C15 C16 C17 C18 0.3(5) . . . . ?
C16 C17 C18 C19 0.0(6) . . . . ?
C17 C18 C19 C14 0.7(5) . . . . ?
C15 C14 C19 C18 -1.7(5) . . . . ?
C13 C14 C19 C18 177.7(3) . . . . ?
O5 S1 C21 C26 18.2(2) . . . . ?
O6 S1 C21 C26 149.4(2) . . . . ?
N2 S1 C21 C26 -95.8(2) . . . . ?
O5 S1 C21 C22 -158.9(2) . . . . ?
O6 S1 C21 C22 -27.7(2) . . . . ?
N2 S1 C21 C22 87.1(2) . . . . ?
C26 C21 C22 C23 -0.6(4) . . . . ?
S1 C21 C22 C23 176.5(2) . . . . ?
C21 C22 C23 C24 0.3(4) . . . . ?
C22 C23 C24 C25 0.3(5) . . . . ?
C22 C23 C24 C27 179.7(3) . . . . ?
C23 C24 C25 C26 -0.6(5) . . . . ?
C27 C24 C25 C26 179.9(3) . . . . ?
C24 C25 C26 C21 0.4(5) . . . . ?
C22 C21 C26 C25 0.3(4) . . . . ?
S1 C21 C26 C25 -176.8(2) . . . . ?
